data_7251043
loop_
_publ_author_name
'Hossain, Ersad'
'Sil, Sayantan'
'Malik, Srikanta'
'Goura, Joydeb'
'Chatterjee, Moumita'
'Ray, Partha Pratim'
'Mir, Mohammad Hedayetullah'
'Mukhopadhyay, Subrata'

_publ_section_title
;
 Influence of cations on charge transport and Schottky properties in
 mesaconate-bridged isostructural 1D coordination polymers
;
_journal_issue 46
_journal_name_full CrystEngComm
_journal_page_first 7531
_journal_page_last 7539
_journal_paper_doi 10.1039/D5CE00789E
_journal_volume 27
_journal_year 2025
_chemical_formula_moiety 'C47 H36 Cd N2 O5, O'
_chemical_formula_sum 'C47 H36 Cd N2 O6'
_chemical_formula_weight 837.18
_chemical_name_systematic Monoclinic
_space_group_crystal_system monoclinic
_space_group_IT_number 14
_space_group_name_Hall '-P 2ybc'
_space_group_name_H-M_alt 'P 1 21/c 1'
_atom_sites_solution_hydrogens mixed
_atom_sites_solution_primary dual
_audit_creation_date 2024-09-23
_audit_creation_method
;
Olex2 1.5-alpha
(compiled 2024.02.16 svn.r378c4104 for OlexSys, GUI svn.r6928)
;
_audit_update_record
;
2025-08-08 deposited with the CCDC.	2025-10-16 downloaded from the CCDC.
;
_cell_angle_alpha 90
_cell_angle_beta 103.201(3)
_cell_angle_gamma 90
_cell_formula_units_Z 4
_cell_length_a 15.5067(4)
_cell_length_b 16.2821(5)
_cell_length_c 15.4048(4)
_cell_measurement_reflns_used 14185
_cell_measurement_temperature 100.0(3)
_cell_measurement_theta_max 31.0200
_cell_measurement_theta_min 4.6460
_cell_volume 3786.65(19)
_computing_cell_refinement 'CrysAlisPro 1.171.42.49 (Rigaku OD, 2022)'
_computing_data_collection 'CrysAlisPro 1.171.42.49 (Rigaku OD, 2022)'
_computing_data_reduction 'CrysAlisPro 1.171.42.49 (Rigaku OD, 2022)'
_computing_molecular_graphics 'Olex2 1.5-alpha (Dolomanov et al., 2009)'
_computing_publication_material 'Olex2 1.5-alpha (Dolomanov et al., 2009)'
_computing_structure_refinement 'SHELXL 2016/4 (Sheldrick, 2015)'
_computing_structure_solution 'SHELXT 2014/5 (Sheldrick, 2014)'
_diffrn_ambient_environment N~2~
_diffrn_ambient_temperature 100.0(3)
_diffrn_detector 'Hybrid Pixel Array Detector'
_diffrn_detector_area_resol_mean 10.0000
_diffrn_detector_type HyPix
_diffrn_measured_fraction_theta_full 0.971
_diffrn_measured_fraction_theta_max 0.755
_diffrn_measurement_details
;
List of Runs (angles in degrees, time in seconds):

  # Type    Start    End  Width  t~exp~   \w     \q     \k     \f   Frames
#--------------------------------------------------------------------------
  1  \w     24.00  78.00   0.50    6.00    --    5.54  59.00  -5.00  108
  2  \w    -22.00  25.00   0.50    6.00    --   -5.23 -99.00-120.00   94
  3  \w    -23.00   2.00   0.50    6.00    --   -5.23 -99.00 -30.00   50
  4  \w    -22.00  23.00   0.50    6.00    --   -5.23 -99.00  90.00   90
;
_diffrn_measurement_device 'four-circle diffractometer'
_diffrn_measurement_device_type 'XtaLAB Synergy, Single source at home/near, HyPix'
_diffrn_measurement_method '\w scans'
_diffrn_orient_matrix_type 'CrysAlisPro convention (1999,Acta A55,543-557)'
_diffrn_orient_matrix_UB_11 0.0352068000
_diffrn_orient_matrix_UB_12 -0.0030772000
_diffrn_orient_matrix_UB_13 -0.0222224000
_diffrn_orient_matrix_UB_21 -0.0227498000
_diffrn_orient_matrix_UB_22 -0.0320425000
_diffrn_orient_matrix_UB_23 -0.0270446000
_diffrn_orient_matrix_UB_31 -0.0211810000
_diffrn_orient_matrix_UB_32 0.0293485000
_diffrn_orient_matrix_UB_33 -0.0318382000
_diffrn_radiation_monochromator mirror
_diffrn_radiation_probe x-ray
_diffrn_radiation_type 'Mo K\a'
_diffrn_radiation_wavelength 0.71073
_diffrn_reflns_av_R_equivalents 0.0373
_diffrn_reflns_av_unetI/netI 0.0474
_diffrn_reflns_Laue_measured_fraction_full 0.971
_diffrn_reflns_Laue_measured_fraction_max 0.755
_diffrn_reflns_limit_h_max 21
_diffrn_reflns_limit_h_min -21
_diffrn_reflns_limit_k_max 19
_diffrn_reflns_limit_k_min -22
_diffrn_reflns_limit_l_max 22
_diffrn_reflns_limit_l_min -19
_diffrn_reflns_number 22483
_diffrn_reflns_point_group_measured_fraction_full 0.971
_diffrn_reflns_point_group_measured_fraction_max 0.755
_diffrn_reflns_theta_full 25.242
_diffrn_reflns_theta_max 30.980
_diffrn_reflns_theta_min 4.427
_diffrn_source 'micro-focus sealed X-ray tube'
_diffrn_source_type 'PhotonJet (Mo) X-ray Source'
_exptl_absorpt_coefficient_mu 0.631
_exptl_absorpt_correction_T_max 1.00000
_exptl_absorpt_correction_T_min 0.97265
_exptl_absorpt_correction_type multi-scan
_exptl_absorpt_process_details
;
CrysAlisPro 1.171.42.49 (Rigaku Oxford Diffraction, 2022)
Empirical absorption correction using spherical harmonics,
implemented in SCALE3 ABSPACK scaling algorithm.
;
_exptl_crystal_colour yellow
_exptl_crystal_colour_primary yellow
_exptl_crystal_density_diffrn 1.468
_exptl_crystal_description block
_exptl_crystal_F_000 1712
_exptl_crystal_size_max 0.12
_exptl_crystal_size_mid 0.08
_exptl_crystal_size_min 0.06
_refine_diff_density_max 1.455
_refine_diff_density_min -0.415
_refine_diff_density_rms 0.082
_refine_ls_extinction_method none
_refine_ls_goodness_of_fit_ref 1.060
_refine_ls_hydrogen_treatment constr
_refine_ls_matrix_type full
_refine_ls_number_parameters 507
_refine_ls_number_reflns 9109
_refine_ls_number_restraints 0
_refine_ls_restrained_S_all 1.060
_refine_ls_R_factor_all 0.0496
_refine_ls_R_factor_gt 0.0373
_refine_ls_shift/su_max 0.002
_refine_ls_shift/su_mean 0.000
_refine_ls_structure_factor_coef Fsqd
_refine_ls_weighting_details 'w=1/[\s^2^(Fo^2^)+(0.0386P)^2^+2.8259P] where P=(Fo^2^+2Fc^2^)/3'
_refine_ls_weighting_scheme calc
_refine_ls_wR_factor_gt 0.0900
_refine_ls_wR_factor_ref 0.0959
_reflns_Friedel_coverage 0.000
_reflns_number_gt 7395
_reflns_number_total 9109
_reflns_threshold_expression 'I > 2\s(I)'
_cod_data_source_file d5ce00789e2.cif
_cod_data_source_block jg-cd-lt
_cod_depositor_comments 'Adding full bibliography for 7251043--7251044.cif.'
_cod_database_code 7251043
_shelx_shelxl_version_number 2016/4
_chemical_oxdiff_formula 'C H N O Cd'
_shelx_space_group_comment
;
The symmetry employed for this shelxl refinement is uniquely defined
by the following loop, which should always be used as a source of
symmetry information in preference to the above space-group names.
They are only intended as comments.
;
_shelx_estimated_absorpt_t_max 0.963
_shelx_estimated_absorpt_t_min 0.928
_olex2_refinement_description
;
1. Fixed Uiso
 At 1.2 times of:
  All C(H) groups
 At 1.5 times of:
  All C(H,H,H) groups, All O(H,H) groups
2.a Rotating group:
 O5(H5a,H5b)
2.b Aromatic/amide H refined with riding coordinates:
 C7(H7), C6(H6), C4(H4), C1(H1), C36(H36), C5(H5), C21(H21), C2(H2), C22(H22),
 C10(H10), C15(H15), C28(H28), C34(H34), C25(H25), C17(H17), C41(H41), C38(H38),
  C39(H39), C20(H20), C11(H11), C27(H27), C24(H24), C46(H46), C13(H13),
 C31(H31), C12(H12), C33(H33), C40(H40), C32(H32), C19(H19), C18(H18)
2.c Idealised Me refined as rotating group:
 C45(H45a,H45b,H45c)
;
_olex2_submission_special_instructions 'No special instructions were received'
_oxdiff_exptl_absorpt_empirical_details
;
Empirical correction (ABSPACK) includes:
- Absorption correction using spherical harmonics
- Frame scaling
;
_oxdiff_exptl_absorpt_empirical_full_max 1.093
_oxdiff_exptl_absorpt_empirical_full_min 0.854

loop_
_space_group_symop_operation_xyz
'x, y, z'
'-x, y+1/2, -z+1/2'
'-x, -y, -z'
'x, -y-1/2, z-1/2'

loop_
_atom_site_label
_atom_site_type_symbol
_atom_site_fract_x
_atom_site_fract_y
_atom_site_fract_z
_atom_site_U_iso_or_equiv
_atom_site_adp_type
_atom_site_occupancy
_atom_site_site_symmetry_order
_atom_site_calc_flag
_atom_site_refinement_flags_posn
_atom_site_refinement_flags_adp
_atom_site_refinement_flags_occupancy
_atom_site_disorder_assembly
_atom_site_disorder_group
Cd1 Cd 0.53759(2) 0.13299(2) 0.62568(2) 0.01897(6) Uani 1 1 d . . . . .
O5 O 0.55446(11) 0.11982(12) 0.48345(12) 0.0279(4) Uani 1 1 d . . . . .
H5A H 0.539634 0.165726 0.454561 0.042 Uiso 1 1 d R U . . .
H5B H 0.516458 0.083927 0.454979 0.042 Uiso 1 1 d R U . . .
O4 O 0.46553(11) 0.48845(11) 0.86485(12) 0.0292(4) Uani 1 1 d . . . . .
O2 O 0.52835(12) 0.24610(12) 0.71242(14) 0.0336(4) Uani 1 1 d . . . . .
O3 O 0.47064(12) 0.55350(13) 0.74082(13) 0.0339(4) Uani 1 1 d . . . . .
N1 N 0.69088(12) 0.13302(12) 0.67891(13) 0.0204(4) Uani 1 1 d . . . . .
N2 N 0.38270(12) 0.12910(13) 0.58926(14) 0.0228(4) Uani 1 1 d . . . . .
O1 O 0.54007(15) 0.28449(14) 0.57829(15) 0.0458(5) Uani 1 1 d . . . . .
C7 C 1.01647(14) 0.16104(15) 0.85124(16) 0.0207(5) Uani 1 1 d . . . . .
H7 H 0.982894 0.168595 0.895065 0.025 Uiso 1 1 calc R U . . .
C6 C 0.97215(14) 0.14667(15) 0.76820(17) 0.0218(5) Uani 1 1 d . . . . .
H6 H 1.005623 0.139401 0.724243 0.026 Uiso 1 1 calc R U . . .
C4 C 0.81933(14) 0.18135(16) 0.78385(16) 0.0237(5) Uani 1 1 d . . . . .
H4 H 0.843266 0.212281 0.836093 0.028 Uiso 1 1 calc R U . . .
C8 C 1.11451(14) 0.16624(16) 0.88108(16) 0.0212(5) Uani 1 1 d . . . . .
C3 C 0.87532(14) 0.14115(14) 0.73910(16) 0.0195(5) Uani 1 1 d . . . . .
C1 C 0.74412(15) 0.09385(16) 0.63625(16) 0.0236(5) Uani 1 1 d . . . . .
H1 H 0.718113 0.062798 0.584714 0.028 Uiso 1 1 calc R U . . .
C35 C -0.20099(15) 0.10850(16) 0.37071(17) 0.0247(5) Uani 1 1 d . . . . .
C36 C -0.23921(15) 0.16052(17) 0.42250(17) 0.0257(5) Uani 1 1 d . . . . .
H36 H -0.301711 0.160073 0.415286 0.031 Uiso 1 1 calc R U . . .
C47 C 0.47435(15) 0.48903(17) 0.78463(19) 0.0279(6) Uani 1 1 d . . . . .
C5 C 0.72869(15) 0.17613(16) 0.75200(16) 0.0246(5) Uani 1 1 d . . . . .
H5 H 0.691433 0.204303 0.783228 0.030 Uiso 1 1 calc R U . . .
C29 C -0.05318(15) 0.15495(16) 0.45078(17) 0.0247(5) Uani 1 1 d . . . . .
C21 C 0.33280(16) 0.09968(18) 0.51403(18) 0.0285(5) Uani 1 1 d . . . . .
H21 H 0.361301 0.076374 0.471429 0.034 Uiso 1 1 calc R U . . .
C23 C 0.19764(15) 0.13224(16) 0.55685(17) 0.0243(5) Uani 1 1 d . . . . .
C2 C 0.83603(15) 0.09611(16) 0.66337(16) 0.0234(5) Uani 1 1 d . . . . .
H2 H 0.871572 0.067344 0.630734 0.028 Uiso 1 1 calc R U . . .
C9 C 1.16315(15) 0.22357(16) 0.84279(16) 0.0240(5) Uani 1 1 d . . . . .
C30 C -0.10612(15) 0.10602(16) 0.38398(17) 0.0245(5) Uani 1 1 d . . . . .
C26 C 1.15832(15) 0.11327(16) 0.94978(16) 0.0237(5) Uani 1 1 d . . . . .
C22 C 0.24094(16) 0.10140(18) 0.49473(17) 0.0290(6) Uani 1 1 d . . . . .
H22 H 0.207915 0.081468 0.439054 0.035 Uiso 1 1 calc R U . . .
C10 C 1.12284(16) 0.28267(18) 0.77724(17) 0.0284(6) Uani 1 1 d . . . . .
H10 H 1.060205 0.283093 0.756896 0.034 Uiso 1 1 calc R U . . .
C16 C 1.25303(15) 0.11707(17) 0.97915(18) 0.0281(6) Uani 1 1 d . . . . .
C45 C 0.55371(19) 0.4528(2) 0.6199(2) 0.0375(7) Uani 1 1 d . . . . .
H45A H 0.612512 0.437697 0.611699 0.056 Uiso 1 1 calc R U . . .
H45B H 0.556542 0.507004 0.647998 0.056 Uiso 1 1 calc R U . . .
H45C H 0.511639 0.454295 0.561834 0.056 Uiso 1 1 calc R U . . .
C37 C -0.09299(16) 0.21100(17) 0.49916(16) 0.0260(5) Uani 1 1 d . . . . .
C15 C 1.30042(15) 0.17307(18) 0.93953(18) 0.0297(6) Uani 1 1 d . . . . .
H15 H 1.363115 0.174893 0.958807 0.036 Uiso 1 1 calc R U . . .
C28 C 0.04444(16) 0.14592(16) 0.46570(18) 0.0272(5) Uani 1 1 d . . . . .
H28 H 0.068432 0.145622 0.414207 0.033 Uiso 1 1 calc R U . . .
C43 C 0.53137(16) 0.30106(18) 0.6541(2) 0.0340(6) Uani 1 1 d . . . . .
C34 C -0.25376(17) 0.05769(17) 0.30373(18) 0.0311(6) Uani 1 1 d . . . . .
H34 H -0.316216 0.057373 0.296877 0.037 Uiso 1 1 calc R U . . .
C14 C 1.25844(15) 0.22598(17) 0.87294(17) 0.0273(5) Uani 1 1 d . . . . .
C42 C -0.18849(16) 0.21332(17) 0.48474(17) 0.0261(5) Uani 1 1 d . . . . .
C44 C 0.52399(16) 0.39089(17) 0.67802(19) 0.0303(6) Uani 1 1 d . . . . .
C25 C 0.34153(17) 0.1573(2) 0.6503(2) 0.0376(7) Uani 1 1 d . . . . .
H25 H 0.376522 0.176808 0.705261 0.045 Uiso 1 1 calc R U . . .
C17 C 1.29651(17) 0.06139(19) 1.04681(19) 0.0359(7) Uani 1 1 d . . . . .
H17 H 1.359177 0.063257 1.066501 0.043 Uiso 1 1 calc R U . . .
C41 C -0.22847(19) 0.26955(19) 0.53396(18) 0.0336(6) Uani 1 1 d . . . . .
H41 H -0.291008 0.269401 0.526408 0.040 Uiso 1 1 calc R U . . .
C38 C -0.04411(18) 0.27064(17) 0.55907(17) 0.0307(6) Uani 1 1 d . . . . .
H38 H 0.018579 0.272324 0.568405 0.037 Uiso 1 1 calc R U . . .
C39 C -0.0852(2) 0.32439(19) 0.60242(19) 0.0379(7) Uani 1 1 d . . . . .
H39 H -0.050942 0.363732 0.641057 0.045 Uiso 1 1 calc R U . . .
C20 C 1.11259(16) 0.05390(17) 0.98986(18) 0.0301(6) Uani 1 1 d . . . . .
H20 H 1.049959 0.050028 0.971126 0.036 Uiso 1 1 calc R U . . .
C11 C 1.17156(18) 0.3380(2) 0.74341(19) 0.0359(6) Uani 1 1 d . . . . .
H11 H 1.142750 0.376919 0.700512 0.043 Uiso 1 1 calc R U . . .
C27 C 0.10053(16) 0.13835(17) 0.54267(19) 0.0288(6) Uani 1 1 d . . . . .
H27 H 0.076596 0.136624 0.594171 0.035 Uiso 1 1 calc R U . . .
C24 C 0.25041(17) 0.1594(2) 0.6376(2) 0.0354(6) Uani 1 1 d . . . . .
H24 H 0.223924 0.179181 0.683351 0.042 Uiso 1 1 calc R U . . .
C46 C 0.48912(15) 0.40611(17) 0.74729(18) 0.0290(6) Uani 1 1 d . . . . .
H46 H 0.471577 0.359744 0.776501 0.035 Uiso 1 1 calc R U . . .
C13 C 1.30689(17) 0.2846(2) 0.83435(19) 0.0351(6) Uani 1 1 d . . . . .
H13 H 1.369645 0.285714 0.853213 0.042 Uiso 1 1 calc R U . . .
C31 C -0.07071(17) 0.05324(18) 0.32608(19) 0.0328(6) Uani 1 1 d . . . . .
H31 H -0.008298 0.049243 0.333829 0.039 Uiso 1 1 calc R U . . .
C12 C 1.26611(18) 0.3384(2) 0.7718(2) 0.0392(7) Uani 1 1 d . . . . .
H12 H 1.300012 0.376407 0.746681 0.047 Uiso 1 1 calc R U . . .
C33 C -0.2176(2) 0.01010(19) 0.2499(2) 0.0383(7) Uani 1 1 d . . . . .
H33 H -0.254273 -0.022453 0.204988 0.046 Uiso 1 1 calc R U . . .
C40 C -0.1789(2) 0.3236(2) 0.5917(2) 0.0392(7) Uani 1 1 d . . . . .
H40 H -0.206429 0.360569 0.624645 0.047 Uiso 1 1 calc R U . . .
C32 C -0.1238(2) 0.00903(19) 0.2608(2) 0.0382(7) Uani 1 1 d . . . . .
H32 H -0.098192 -0.023134 0.221728 0.046 Uiso 1 1 calc R U . . .
C19 C 1.15680(18) 0.00240(19) 1.0546(2) 0.0365(7) Uani 1 1 d . . . . .
H19 H 1.124705 -0.036423 1.080850 0.044 Uiso 1 1 calc R U . . .
C18 C 1.25036(19) 0.0063(2) 1.0832(2) 0.0408(7) Uani 1 1 d . . . . .
H18 H 1.280605 -0.030059 1.128163 0.049 Uiso 1 1 calc R U . . .
O6 O 0.54436(18) 0.23739(15) 0.89133(16) 0.0581(7) Uani 1 1 d . . . . .

loop_
_atom_site_aniso_label
_atom_site_aniso_U_11
_atom_site_aniso_U_22
_atom_site_aniso_U_33
_atom_site_aniso_U_23
_atom_site_aniso_U_13
_atom_site_aniso_U_12
Cd1 0.01156(8) 0.02037(9) 0.02313(10) -0.00209(7) 0.00011(6) -0.00115(6)
O5 0.0238(8) 0.0325(10) 0.0266(9) -0.0024(7) 0.0042(7) -0.0046(7)
O4 0.0249(9) 0.0236(9) 0.0370(11) -0.0019(8) 0.0027(8) 0.0028(7)
O2 0.0252(9) 0.0294(10) 0.0424(11) -0.0119(9) 0.0000(8) 0.0021(8)
O3 0.0318(10) 0.0366(11) 0.0330(10) -0.0049(8) 0.0070(8) 0.0025(8)
N1 0.0118(8) 0.0229(10) 0.0246(10) 0.0008(8) -0.0001(8) -0.0018(7)
N2 0.0140(8) 0.0271(11) 0.0264(10) -0.0022(8) 0.0028(8) 0.0002(8)
O1 0.0538(13) 0.0393(12) 0.0416(12) -0.0124(10) 0.0049(10) 0.0003(10)
C7 0.0120(9) 0.0249(12) 0.0246(12) -0.0032(9) 0.0030(9) 0.0006(9)
C6 0.0115(9) 0.0286(13) 0.0255(12) -0.0023(9) 0.0046(9) 0.0001(9)
C4 0.0150(10) 0.0304(13) 0.0230(12) -0.0062(10) -0.0010(9) -0.0009(9)
C8 0.0111(9) 0.0307(13) 0.0207(11) -0.0072(10) 0.0013(9) -0.0001(9)
C3 0.0138(9) 0.0237(12) 0.0198(11) 0.0014(9) 0.0014(9) -0.0002(8)
C1 0.0161(10) 0.0259(13) 0.0259(12) -0.0067(10) -0.0014(9) -0.0016(9)
C35 0.0159(10) 0.0278(13) 0.0283(13) 0.0071(10) 0.0007(10) 0.0009(9)
C36 0.0143(10) 0.0349(14) 0.0272(13) 0.0065(10) 0.0030(10) 0.0000(10)
C47 0.0147(10) 0.0281(13) 0.0381(15) -0.0049(11) 0.0004(10) 0.0028(9)
C5 0.0145(10) 0.0331(14) 0.0250(12) -0.0047(10) 0.0019(9) 0.0016(9)
C29 0.0151(10) 0.0314(13) 0.0258(13) 0.0105(10) 0.0011(9) 0.0006(9)
C21 0.0183(11) 0.0338(14) 0.0326(14) -0.0072(11) 0.0042(10) 0.0011(10)
C23 0.0145(10) 0.0303(13) 0.0279(13) 0.0087(10) 0.0045(10) 0.0022(9)
C2 0.0157(10) 0.0282(13) 0.0251(12) -0.0048(10) 0.0022(9) 0.0006(9)
C9 0.0157(10) 0.0321(14) 0.0236(12) -0.0078(10) 0.0031(9) -0.0029(9)
C30 0.0163(10) 0.0287(13) 0.0268(12) 0.0076(10) 0.0014(9) 0.0035(9)
C26 0.0148(10) 0.0304(13) 0.0231(12) -0.0077(10) -0.0014(9) 0.0000(9)
C22 0.0171(10) 0.0414(15) 0.0258(13) -0.0063(11) -0.0010(10) -0.0006(11)
C10 0.0184(11) 0.0401(15) 0.0253(13) -0.0034(11) 0.0019(10) -0.0043(10)
C16 0.0147(10) 0.0369(15) 0.0294(13) -0.0067(11) -0.0020(10) 0.0019(10)
C45 0.0295(13) 0.0432(17) 0.0386(16) 0.0033(13) 0.0049(12) 0.0013(12)
C37 0.0215(11) 0.0327(14) 0.0212(12) 0.0074(10) -0.0008(10) -0.0034(10)
C15 0.0120(10) 0.0435(16) 0.0307(14) -0.0083(12) -0.0013(10) -0.0020(10)
C28 0.0164(10) 0.0342(15) 0.0304(13) 0.0071(11) 0.0042(10) -0.0009(10)
C43 0.0184(11) 0.0312(15) 0.0466(17) -0.0087(13) -0.0044(12) 0.0028(10)
C34 0.0208(11) 0.0326(14) 0.0355(15) 0.0015(11) -0.0027(11) 0.0001(10)
C14 0.0144(10) 0.0389(15) 0.0281(13) -0.0118(11) 0.0041(10) -0.0062(10)
C42 0.0215(11) 0.0341(14) 0.0232(12) 0.0062(10) 0.0062(10) 0.0009(10)
C44 0.0176(10) 0.0305(14) 0.0373(15) -0.0055(11) -0.0052(11) 0.0030(10)
C25 0.0200(12) 0.0580(19) 0.0332(15) -0.0141(13) 0.0031(11) -0.0039(12)
C17 0.0195(11) 0.0439(17) 0.0367(15) -0.0036(13) -0.0094(11) 0.0029(11)
C41 0.0310(13) 0.0420(17) 0.0286(14) 0.0046(12) 0.0084(11) 0.0042(12)
C38 0.0277(12) 0.0351(15) 0.0268(13) 0.0041(11) 0.0008(11) -0.0027(11)
C39 0.0413(15) 0.0386(17) 0.0282(14) 0.0019(12) -0.0035(12) -0.0019(13)
C20 0.0199(11) 0.0352(15) 0.0312(14) -0.0012(11) -0.0024(10) -0.0016(10)
C11 0.0293(13) 0.0455(17) 0.0312(15) 0.0029(12) 0.0034(12) -0.0072(12)
C27 0.0162(10) 0.0379(15) 0.0333(14) 0.0093(11) 0.0079(10) 0.0022(10)
C24 0.0219(12) 0.0509(18) 0.0353(15) -0.0081(13) 0.0102(11) 0.0006(12)
C46 0.0172(10) 0.0324(14) 0.0335(14) 0.0003(11) -0.0021(10) -0.0004(10)
C13 0.0178(11) 0.0507(18) 0.0369(15) -0.0073(13) 0.0064(11) -0.0101(11)
C31 0.0237(12) 0.0383(16) 0.0348(15) 0.0056(12) 0.0034(11) 0.0102(11)
C12 0.0270(13) 0.0522(19) 0.0397(16) -0.0012(14) 0.0105(13) -0.0155(13)
C33 0.0369(15) 0.0322(15) 0.0395(16) -0.0022(12) -0.0041(13) 0.0018(12)
C40 0.0470(17) 0.0393(17) 0.0328(15) -0.0012(12) 0.0123(13) 0.0084(14)
C32 0.0384(15) 0.0352(16) 0.0382(16) -0.0021(12) 0.0029(13) 0.0141(13)
C19 0.0299(13) 0.0373(16) 0.0378(16) 0.0061(12) -0.0018(12) -0.0013(12)
C18 0.0304(14) 0.0405(17) 0.0426(17) 0.0035(13) -0.0101(13) 0.0046(12)
O6 0.0843(19) 0.0453(14) 0.0452(14) 0.0002(11) 0.0160(13) 0.0152(13)

loop_
_atom_type_symbol
_atom_type_description
_atom_type_scat_dispersion_real
_atom_type_scat_dispersion_imag
_atom_type_scat_source
C C 0.0033 0.0016 'International Tables Vol C Tables 4.2.6.8 and 6.1.1.4'
H H 0.0000 0.0000 'International Tables Vol C Tables 4.2.6.8 and 6.1.1.4'
Cd Cd -0.8075 1.2024 'International Tables Vol C Tables 4.2.6.8 and 6.1.1.4'
N N 0.0061 0.0033 'International Tables Vol C Tables 4.2.6.8 and 6.1.1.4'
O O 0.0106 0.0060 'International Tables Vol C Tables 4.2.6.8 and 6.1.1.4'

loop_
_geom_angle_atom_site_label_1
_geom_angle_atom_site_label_2
_geom_angle_atom_site_label_3
_geom_angle
_geom_angle_site_symmetry_1
_geom_angle_site_symmetry_3
_geom_angle_publ_flag
O5 Cd1 O4 88.51(7) . 2_646 ?
O5 Cd1 O2 132.17(7) . . ?
O5 Cd1 O3 142.70(7) . 2_646 ?
O5 Cd1 N1 90.37(7) . . ?
O5 Cd1 N2 95.97(7) . . ?
O5 Cd1 O1 78.74(7) . . ?
O5 Cd1 C47 116.07(8) . 2_646 ?
O4 Cd1 O3 54.35(7) 2_646 2_646 ?
O4 Cd1 O1 167.14(7) 2_646 . ?
O4 Cd1 C47 27.56(8) 2_646 2_646 ?
O2 Cd1 O4 139.32(7) . 2_646 ?
O2 Cd1 O3 85.04(7) . 2_646 ?
O2 Cd1 N1 89.39(7) . . ?
O2 Cd1 N2 87.95(7) . . ?
O2 Cd1 O1 53.44(7) . . ?
O2 Cd1 C47 111.76(8) . 2_646 ?
O3 Cd1 O1 138.47(7) 2_646 . ?
O3 Cd1 C47 26.87(7) 2_646 2_646 ?
N1 Cd1 O4 90.69(6) . 2_646 ?
N1 Cd1 O3 87.10(7) . 2_646 ?
N1 Cd1 N2 173.30(7) . . ?
N1 Cd1 O1 91.12(7) . . ?
N1 Cd1 C47 90.21(7) . 2_646 ?
N2 Cd1 O4 87.32(7) . 2_646 ?
N2 Cd1 O3 86.54(7) . 2_646 ?
N2 Cd1 O1 92.23(7) . . ?
N2 Cd1 C47 85.07(7) . 2_646 ?
O1 Cd1 C47 165.12(8) . 2_646 ?
Cd1 O5 H5A 109.6 . . ?
Cd1 O5 H5B 109.5 . . ?
H5A O5 H5B 104.3 . . ?
C47 O4 Cd1 93.49(16) . 2_656 ?
C43 O2 Cd1 97.76(17) . . ?
C47 O3 Cd1 89.74(16) . 2_656 ?
C1 N1 Cd1 121.64(15) . . ?
C1 N1 C5 117.62(19) . . ?
C5 N1 Cd1 120.67(16) . . ?
C21 N2 Cd1 125.53(17) . . ?
C21 N2 C25 117.5(2) . . ?
C25 N2 Cd1 116.91(16) . . ?
C43 O1 Cd1 85.95(19) . . ?
C6 C7 H7 117.4 . . ?
C6 C7 C8 125.2(2) . . ?
C8 C7 H7 117.4 . . ?
C7 C6 H6 117.5 . . ?
C7 C6 C3 125.0(2) . . ?
C3 C6 H6 117.5 . . ?
C3 C4 H4 120.2 . . ?
C5 C4 H4 120.2 . . ?
C5 C4 C3 119.7(2) . . ?
C9 C8 C7 121.0(2) . . ?
C9 C8 C26 120.4(2) . . ?
C26 C8 C7 118.6(2) . . ?
C4 C3 C6 122.1(2) . . ?
C4 C3 C2 117.4(2) . . ?
C2 C3 C6 120.6(2) . . ?
N1 C1 H1 118.4 . . ?
N1 C1 C2 123.2(2) . . ?
C2 C1 H1 118.4 . . ?
C36 C35 C30 119.5(2) . . ?
C36 C35 C34 121.4(2) . . ?
C34 C35 C30 119.1(2) . . ?
C35 C36 H36 119.1 . . ?
C35 C36 C42 121.7(2) . . ?
C42 C36 H36 119.1 . . ?
O4 C47 Cd1 58.95(13) . 2_656 ?
O4 C47 C46 115.1(2) . . ?
O3 C47 Cd1 63.40(14) . 2_656 ?
O3 C47 O4 122.1(2) . . ?
O3 C47 C46 122.9(3) . . ?
C46 C47 Cd1 172.10(18) . 2_656 ?
N1 C5 C4 123.0(2) . . ?
N1 C5 H5 118.5 . . ?
C4 C5 H5 118.5 . . ?
C30 C29 C28 117.4(2) . . ?
C37 C29 C30 120.1(2) . . ?
C37 C29 C28 122.5(2) . . ?
N2 C21 H21 118.5 . . ?
N2 C21 C22 123.0(2) . . ?
C22 C21 H21 118.5 . . ?
C22 C23 C27 124.2(2) . . ?
C22 C23 C24 116.9(2) . . ?
C24 C23 C27 118.8(2) . . ?
C3 C2 H2 120.4 . . ?
C1 C2 C3 119.1(2) . . ?
C1 C2 H2 120.4 . . ?
C8 C9 C10 123.4(2) . . ?
C8 C9 C14 119.2(2) . . ?
C10 C9 C14 117.3(2) . . ?
C29 C30 C35 119.6(2) . . ?
C29 C30 C31 123.5(2) . . ?
C31 C30 C35 116.9(2) . . ?
C8 C26 C16 119.5(2) . . ?
C8 C26 C20 122.6(2) . . ?
C20 C26 C16 117.9(2) . . ?
C21 C22 H22 120.1 . . ?
C23 C22 C21 119.7(2) . . ?
C23 C22 H22 120.1 . . ?
C9 C10 H10 119.1 . . ?
C11 C10 C9 121.8(2) . . ?
C11 C10 H10 119.1 . . ?
C15 C16 C26 119.5(2) . . ?
C15 C16 C17 121.7(2) . . ?
C17 C16 C26 118.7(2) . . ?
H45A C45 H45B 109.5 . . ?
H45A C45 H45C 109.5 . . ?
H45B C45 H45C 109.5 . . ?
C44 C45 H45A 109.5 . . ?
C44 C45 H45B 109.5 . . ?
C44 C45 H45C 109.5 . . ?
C29 C37 C42 119.5(2) . . ?
C29 C37 C38 123.3(2) . . ?
C38 C37 C42 117.0(2) . . ?
C16 C15 H15 119.1 . . ?
C14 C15 C16 121.7(2) . . ?
C14 C15 H15 119.1 . . ?
C29 C28 H28 116.8 . . ?
C27 C28 C29 126.4(2) . . ?
C27 C28 H28 116.8 . . ?
O2 C43 C44 119.1(3) . . ?
O1 C43 O2 122.8(3) . . ?
O1 C43 C44 118.1(3) . . ?
C35 C34 H34 119.0 . . ?
C33 C34 C35 121.9(2) . . ?
C33 C34 H34 119.0 . . ?
C15 C14 C9 119.7(2) . . ?
C15 C14 C13 121.5(2) . . ?
C13 C14 C9 118.8(2) . . ?
C36 C42 C37 119.2(2) . . ?
C36 C42 C41 121.4(2) . . ?
C41 C42 C37 119.5(2) . . ?
C45 C44 C43 117.0(3) . . ?
C46 C44 C45 126.6(3) . . ?
C46 C44 C43 116.3(3) . . ?
N2 C25 H25 118.4 . . ?
N2 C25 C24 123.2(3) . . ?
C24 C25 H25 118.4 . . ?
C16 C17 H17 119.4 . . ?
C18 C17 C16 121.3(2) . . ?
C18 C17 H17 119.4 . . ?
C42 C41 H41 119.4 . . ?
C40 C41 C42 121.1(3) . . ?
C40 C41 H41 119.4 . . ?
C37 C38 H38 119.3 . . ?
C39 C38 C37 121.3(3) . . ?
C39 C38 H38 119.3 . . ?
C38 C39 H39 119.3 . . ?
C38 C39 C40 121.5(3) . . ?
C40 C39 H39 119.3 . . ?
C26 C20 H20 119.4 . . ?
C19 C20 C26 121.3(2) . . ?
C19 C20 H20 119.4 . . ?
C10 C11 H11 119.7 . . ?
C10 C11 C12 120.5(3) . . ?
C12 C11 H11 119.7 . . ?
C23 C27 H27 117.0 . . ?
C28 C27 C23 125.9(2) . . ?
C28 C27 H27 117.0 . . ?
C23 C24 H24 120.3 . . ?
C25 C24 C23 119.4(3) . . ?
C25 C24 H24 120.3 . . ?
C47 C46 H46 116.5 . . ?
C44 C46 C47 126.9(3) . . ?
C44 C46 H46 116.5 . . ?
C14 C13 H13 119.1 . . ?
C12 C13 C14 121.8(2) . . ?
C12 C13 H13 119.1 . . ?
C30 C31 H31 119.1 . . ?
C32 C31 C30 121.8(2) . . ?
C32 C31 H31 119.1 . . ?
C11 C12 H12 120.1 . . ?
C13 C12 C11 119.8(3) . . ?
C13 C12 H12 120.1 . . ?
C34 C33 H33 120.3 . . ?
C34 C33 C32 119.4(3) . . ?
C32 C33 H33 120.3 . . ?
C41 C40 C39 119.5(3) . . ?
C41 C40 H40 120.3 . . ?
C39 C40 H40 120.3 . . ?
C31 C32 C33 120.8(3) . . ?
C31 C32 H32 119.6 . . ?
C33 C32 H32 119.6 . . ?
C20 C19 H19 119.7 . . ?
C20 C19 C18 120.5(3) . . ?
C18 C19 H19 119.7 . . ?
C17 C18 C19 120.3(3) . . ?
C17 C18 H18 119.9 . . ?
C19 C18 H18 119.9 . . ?

loop_
_geom_bond_atom_site_label_1
_geom_bond_atom_site_label_2
_geom_bond_distance
_geom_bond_site_symmetry_2
_geom_bond_publ_flag
Cd1 O5 2.2753(18) . ?
Cd1 O4 2.3592(19) 2_646 ?
Cd1 O2 2.2989(19) . ?
Cd1 O3 2.4577(19) 2_646 ?
Cd1 N1 2.3306(18) . ?
Cd1 N2 2.3392(19) . ?
Cd1 O1 2.575(2) . ?
Cd1 C47 2.749(3) 2_646 ?
O5 H5A 0.8733 . ?
O5 H5B 0.8736 . ?
O4 Cd1 2.3593(19) 2_656 ?
O4 C47 1.274(3) . ?
O2 C43 1.277(4) . ?
O3 Cd1 2.4578(19) 2_656 ?
O3 C47 1.242(3) . ?
N1 C1 1.330(3) . ?
N1 C5 1.343(3) . ?
N2 C21 1.327(3) . ?
N2 C25 1.333(4) . ?
O1 C43 1.235(4) . ?
C7 H7 0.9500 . ?
C7 C6 1.327(3) . ?
C7 C8 1.487(3) . ?
C6 H6 0.9500 . ?
C6 C3 1.468(3) . ?
C4 H4 0.9500 . ?
C4 C3 1.390(3) . ?
C4 C5 1.382(3) . ?
C8 C9 1.411(4) . ?
C8 C26 1.413(3) . ?
C3 C2 1.395(3) . ?
C1 H1 0.9500 . ?
C1 C2 1.391(3) . ?
C35 C36 1.386(4) . ?
C35 C30 1.439(3) . ?
C35 C34 1.426(4) . ?
C36 H36 0.9500 . ?
C36 C42 1.390(4) . ?
C47 Cd1 2.749(3) 2_656 ?
C47 C46 1.505(4) . ?
C5 H5 0.9500 . ?
C29 C30 1.408(4) . ?
C29 C37 1.407(4) . ?
C29 C28 1.486(3) . ?
C21 H21 0.9500 . ?
C21 C22 1.387(3) . ?
C23 C22 1.383(4) . ?
C23 C27 1.475(3) . ?
C23 C24 1.395(4) . ?
C2 H2 0.9500 . ?
C9 C10 1.431(4) . ?
C9 C14 1.445(3) . ?
C30 C31 1.435(4) . ?
C26 C16 1.436(3) . ?
C26 C20 1.421(4) . ?
C22 H22 0.9500 . ?
C10 H10 0.9500 . ?
C10 C11 1.354(4) . ?
C16 C15 1.396(4) . ?
C16 C17 1.429(4) . ?
C45 H45A 0.9800 . ?
C45 H45B 0.9800 . ?
C45 H45C 0.9800 . ?
C45 C44 1.489(4) . ?
C37 C42 1.447(3) . ?
C37 C38 1.432(4) . ?
C15 H15 0.9500 . ?
C15 C14 1.383(4) . ?
C28 H28 0.9500 . ?
C28 C27 1.306(4) . ?
C43 C44 1.519(4) . ?
C34 H34 0.9500 . ?
C34 C33 1.348(4) . ?
C14 C13 1.425(4) . ?
C42 C41 1.418(4) . ?
C44 C46 1.325(4) . ?
C25 H25 0.9500 . ?
C25 C24 1.382(4) . ?
C17 H17 0.9500 . ?
C17 C18 1.347(4) . ?
C41 H41 0.9500 . ?
C41 C40 1.358(4) . ?
C38 H38 0.9500 . ?
C38 C39 1.346(4) . ?
C39 H39 0.9500 . ?
C39 C40 1.424(4) . ?
C20 H20 0.9500 . ?
C20 C19 1.362(4) . ?
C11 H11 0.9500 . ?
C11 C12 1.431(4) . ?
C27 H27 0.9500 . ?
C24 H24 0.9500 . ?
C46 H46 0.9500 . ?
C13 H13 0.9500 . ?
C13 C12 1.348(4) . ?
C31 H31 0.9500 . ?
C31 C32 1.352(4) . ?
C12 H12 0.9500 . ?
C33 H33 0.9500 . ?
C33 C32 1.426(4) . ?
C40 H40 0.9500 . ?
C32 H32 0.9500 . ?
C19 H19 0.9500 . ?
C19 C18 1.418(4) . ?
C18 H18 0.9500 . ?

loop_
_geom_torsion_atom_site_label_1
_geom_torsion_atom_site_label_2
_geom_torsion_atom_site_label_3
_geom_torsion_atom_site_label_4
_geom_torsion
_geom_torsion_site_symmetry_1
_geom_torsion_site_symmetry_2
_geom_torsion_site_symmetry_3
_geom_torsion_site_symmetry_4
_geom_torsion_publ_flag
Cd1 O4 C47 O3 -6.1(2) 2_656 . . . ?
Cd1 O4 C47 C46 174.16(17) 2_656 . . . ?
Cd1 O2 C43 O1 -2.1(3) . . . . ?
Cd1 O2 C43 C44 177.83(18) . . . . ?
Cd1 O3 C47 O4 5.8(2) 2_656 . . . ?
Cd1 O3 C47 C46 -174.4(2) 2_656 . . . ?
Cd1 N1 C1 C2 176.48(19) . . . . ?
Cd1 N1 C5 C4 -176.8(2) . . . . ?
Cd1 N2 C21 C22 -177.8(2) . . . . ?
Cd1 N2 C25 C24 179.4(3) . . . . ?
Cd1 O1 C43 O2 1.9(3) . . . . ?
Cd1 O1 C43 C44 -178.1(2) . . . . ?
O4 C47 C46 C44 -159.7(2) . . . . ?
O2 C43 C44 C45 162.6(2) . . . . ?
O2 C43 C44 C46 -19.4(3) . . . . ?
O3 C47 C46 C44 20.5(4) . . . . ?
N1 C1 C2 C3 0.2(4) . . . . ?
N2 C21 C22 C23 -2.3(5) . . . . ?
N2 C25 C24 C23 -1.0(5) . . . . ?
O1 C43 C44 C45 -17.5(3) . . . . ?
O1 C43 C44 C46 160.6(2) . . . . ?
C7 C6 C3 C4 26.6(4) . . . . ?
C7 C6 C3 C2 -154.8(3) . . . . ?
C7 C8 C9 C10 3.3(4) . . . . ?
C7 C8 C9 C14 -179.3(2) . . . . ?
C7 C8 C26 C16 179.7(2) . . . . ?
C7 C8 C26 C20 1.6(4) . . . . ?
C6 C7 C8 C9 57.7(4) . . . . ?
C6 C7 C8 C26 -123.2(3) . . . . ?
C6 C3 C2 C1 -178.3(2) . . . . ?
C4 C3 C2 C1 0.3(4) . . . . ?
C8 C7 C6 C3 179.7(2) . . . . ?
C8 C9 C10 C11 178.5(3) . . . . ?
C8 C9 C14 C15 -0.9(4) . . . . ?
C8 C9 C14 C13 -179.5(2) . . . . ?
C8 C26 C16 C15 0.1(4) . . . . ?
C8 C26 C16 C17 -178.1(2) . . . . ?
C8 C26 C20 C19 178.5(3) . . . . ?
C3 C4 C5 N1 0.4(4) . . . . ?
C1 N1 C5 C4 0.2(4) . . . . ?
C35 C36 C42 C37 -3.2(4) . . . . ?
C35 C36 C42 C41 176.5(2) . . . . ?
C35 C30 C31 C32 1.3(4) . . . . ?
C35 C34 C33 C32 1.2(4) . . . . ?
C36 C35 C30 C29 1.5(4) . . . . ?
C36 C35 C30 C31 -177.7(2) . . . . ?
C36 C35 C34 C33 176.5(3) . . . . ?
C36 C42 C41 C40 -176.9(3) . . . . ?
C5 N1 C1 C2 -0.5(4) . . . . ?
C5 C4 C3 C6 178.0(2) . . . . ?
C5 C4 C3 C2 -0.6(4) . . . . ?
C29 C30 C31 C32 -177.9(3) . . . . ?
C29 C37 C42 C36 -0.7(4) . . . . ?
C29 C37 C42 C41 179.6(2) . . . . ?
C29 C37 C38 C39 178.4(3) . . . . ?
C29 C28 C27 C23 -177.8(3) . . . . ?
C21 N2 C25 C24 -2.0(5) . . . . ?
C9 C8 C26 C16 -1.3(4) . . . . ?
C9 C8 C26 C20 -179.3(2) . . . . ?
C9 C10 C11 C12 0.8(4) . . . . ?
C9 C14 C13 C12 1.1(4) . . . . ?
C30 C35 C36 C42 2.8(4) . . . . ?
C30 C35 C34 C33 -3.0(4) . . . . ?
C30 C29 C37 C42 4.9(4) . . . . ?
C30 C29 C37 C38 -171.0(2) . . . . ?
C30 C29 C28 C27 -133.6(3) . . . . ?
C30 C31 C32 C33 -3.2(5) . . . . ?
C26 C8 C9 C10 -175.8(2) . . . . ?
C26 C8 C9 C14 1.7(4) . . . . ?
C26 C16 C15 C14 0.7(4) . . . . ?
C26 C16 C17 C18 -0.3(4) . . . . ?
C26 C20 C19 C18 -0.6(5) . . . . ?
C22 C23 C27 C28 -27.1(4) . . . . ?
C22 C23 C24 C25 2.4(4) . . . . ?
C10 C9 C14 C15 176.7(2) . . . . ?
C10 C9 C14 C13 -1.9(4) . . . . ?
C10 C11 C12 C13 -1.7(5) . . . . ?
C16 C26 C20 C19 0.5(4) . . . . ?
C16 C15 C14 C9 -0.3(4) . . . . ?
C16 C15 C14 C13 178.3(3) . . . . ?
C16 C17 C18 C19 0.1(5) . . . . ?
C45 C44 C46 C47 -2.1(4) . . . . ?
C37 C29 C30 C35 -5.3(4) . . . . ?
C37 C29 C30 C31 173.9(2) . . . . ?
C37 C29 C28 C27 47.7(4) . . . . ?
C37 C42 C41 C40 2.8(4) . . . . ?
C37 C38 C39 C40 0.9(4) . . . . ?
C15 C16 C17 C18 -178.5(3) . . . . ?
C15 C14 C13 C12 -177.5(3) . . . . ?
C28 C29 C30 C35 176.0(2) . . . . ?
C28 C29 C30 C31 -4.8(4) . . . . ?
C28 C29 C37 C42 -176.5(2) . . . . ?
C28 C29 C37 C38 7.5(4) . . . . ?
C43 C44 C46 C47 -179.9(2) . . . . ?
C34 C35 C36 C42 -176.6(2) . . . . ?
C34 C35 C30 C29 -179.0(2) . . . . ?
C34 C35 C30 C31 1.7(4) . . . . ?
C34 C33 C32 C31 1.9(5) . . . . ?
C14 C9 C10 C11 1.0(4) . . . . ?
C14 C13 C12 C11 0.7(5) . . . . ?
C42 C37 C38 C39 2.4(4) . . . . ?
C42 C41 C40 C39 0.6(4) . . . . ?
C25 N2 C21 C22 3.7(4) . . . . ?
C17 C16 C15 C14 178.8(3) . . . . ?
C38 C37 C42 C36 175.5(2) . . . . ?
C38 C37 C42 C41 -4.2(4) . . . . ?
C38 C39 C40 C41 -2.5(4) . . . . ?
C20 C26 C16 C15 178.2(3) . . . . ?
C20 C26 C16 C17 0.0(4) . . . . ?
C20 C19 C18 C17 0.3(5) . . . . ?
C27 C23 C22 C21 178.8(3) . . . . ?
C27 C23 C24 C25 -177.3(3) . . . . ?
C24 C23 C22 C21 -0.8(4) . . . . ?
C24 C23 C27 C28 152.6(3) . . . . ?
